data_1533670
loop_
_publ_author_name
'Beley, M.'
'Padel, L.'
'Bernier, J.C.'

_publ_section_title
;
 Etudes et proprietes des composes Cux Mn3-x O4 (avec x = 1.0, 1.2 et 1.4)
;
_journal_name_full 'Annales de Chimie (Paris)'
_journal_page_first 429
_journal_page_last 452
_journal_volume 3
_journal_year 1978
_chemical_formula_sum 'Cu Mn2 O4'
_space_group_IT_number 141
_symmetry_space_group_name_Hall 'I 4bw 2bw -1bw'
_symmetry_space_group_name_H-M 'I 41/a m d :1'
_cell_angle_alpha 90
_cell_angle_beta 90
_cell_angle_gamma 90
_cell_formula_units_Z 4
_cell_length_a 5.818
_cell_length_b 5.818
_cell_length_c 8.658
_cell_volume 293.066
_citation_journal_id_ASTM ANCPAC
_cod_data_source_file Beley_ANCPAC_1978_665.cif
_cod_data_source_block Cu1Mn2O4
_cod_original_cell_volume 293.0657
_cod_original_sg_symbol_Hall '-I 4bd 2 (x+1/2,y+1/4,z+1/8)'
_cod_original_formula_sum 'Cu1 Mn2 O4'
_cod_database_code 1533670

loop_
_symmetry_equiv_pos_as_xyz
x,y,z
-y,x+1/2,z+1/4
-x+1/2,-y+1/2,z+1/2
y+1/2,-x,z+3/4
x,-y+1/2,-z+1/4
y+1/2,x+1/2,-z+1/2
-x+1/2,y,-z+3/4
-y,-x,-z
-x,-y+1/2,-z+1/4
y,-x,-z
x-1/2,y,-z-1/4
-y-1/2,x+1/2,-z-1/2
-x,y,z
-y-1/2,-x,z-1/4
x-1/2,-y+1/2,z-1/2
y,x+1/2,z+1/4
x+1/2,y+1/2,z+1/2
-y+1/2,x+1,z+3/4
-x+1,-y+1,z+1
y+1,-x+1/2,z+5/4
x+1/2,-y+1,-z+3/4
y+1,x+1,-z+1
-x+1,y+1/2,-z+5/4
-y+1/2,-x+1/2,-z+1/2
-x+1/2,-y+1,-z+3/4
y+1/2,-x+1/2,-z+1/2
x,y+1/2,-z+1/4
-y,x+1,-z
-x+1/2,y+1/2,z+1/2
-y,-x+1/2,z+1/4
x,-y+1,z
y+1/2,x+1,z+3/4

loop_
_atom_site_label
_atom_site_type_symbol
_atom_site_fract_x
_atom_site_fract_y
_atom_site_fract_z
_atom_site_occupancy
_atom_site_U_iso_or_equiv
Cu1 Cu+1 0 0 0 0.4 0.0
Mn2 Mn+3 0 0.25 0.625 0.2 0.0
O1 O-2 0 0.224 0.39 1 0.0
Mn1 Mn+2 0 0 0 0.6 0.0
Cu2 Cu+2 0 0.25 0.625 0.3 0.0
Mn3 Mn+4 0 0.25 0.625 0.5 0.0
